data_4034041
loop_
_publ_author_name
'Geiger, Thomas'
'Haupt, Anne'
'Maichle-M\"ossmer, C\"acilia'
'Schrenk, Claudio'
'Schnepf, Andreas'
'Bettinger, Holger F.'

_publ_section_title
;
 Synthesis and Photodimerization of 2- and 2,3-Disubstituted Anthracenes:
 Influence of Steric Interactions and London Dispersion on
 Diastereoselectivity.
;
_journal_issue 16
_journal_name_full 'The Journal of organic chemistry'
_journal_page_first 10120
_journal_page_last 10135
_journal_paper_doi 10.1021/acs.joc.9b01317
_journal_volume 84
_journal_year 2019
_chemical_formula_sum 'C34 H30 Cl6'
_chemical_formula_weight 651.28
_space_group_crystal_system triclinic
_space_group_IT_number 2
_space_group_name_Hall '-P 1'
_space_group_name_H-M_alt 'P -1'
_atom_sites_solution_hydrogens mixed
_audit_creation_method SHELXL-2014/7
_cell_angle_alpha 83.627(7)
_cell_angle_beta 87.534(7)
_cell_angle_gamma 87.470(6)
_cell_formula_units_Z 1
_cell_length_a 8.3036(12)
_cell_length_b 8.4034(12)
_cell_length_c 11.0420(17)
_cell_measurement_reflns_used 2136
_cell_measurement_temperature 100(2)
_cell_measurement_theta_max 24.71
_cell_measurement_theta_min 2.560
_cell_volume 764.4(2)
_computing_cell_refinement 'APEX2 v2014.11-0 (Bruker AXS)'
_computing_data_collection 'Apex 2'
_computing_data_reduction 'SAINT V8.34A (Bruker AXS Inc., 2013)'
_computing_structure_refinement 'SHELXL-2014/7 (Sheldrick, 2014)'
_computing_structure_solution 'XT, VERSION 2014/5,SHELXS-13 (Sheldrick 2008)'
_diffrn_ambient_temperature 100(2)
_diffrn_measured_fraction_theta_full 0.985
_diffrn_measured_fraction_theta_max 0.982
_diffrn_measurement_device_type 'Smart APEX II '
_diffrn_measurement_method omega/phi-scans
_diffrn_radiation_monochromator triumph
_diffrn_radiation_source 'fine-focus sealed tube'
_diffrn_radiation_type MoK\a
_diffrn_radiation_wavelength 0.71073
_diffrn_reflns_av_unetI/netI 0.0494
_diffrn_reflns_Laue_measured_fraction_full 0.985
_diffrn_reflns_Laue_measured_fraction_max 0.982
_diffrn_reflns_limit_h_max 10
_diffrn_reflns_limit_h_min -10
_diffrn_reflns_limit_k_max 10
_diffrn_reflns_limit_k_min -10
_diffrn_reflns_limit_l_max 13
_diffrn_reflns_limit_l_min -3
_diffrn_reflns_number 3071
_diffrn_reflns_point_group_measured_fraction_full 0.985
_diffrn_reflns_point_group_measured_fraction_max 0.982
_diffrn_reflns_theta_full 25.242
_diffrn_reflns_theta_max 26.369
_diffrn_reflns_theta_min 2.441
_exptl_absorpt_coefficient_mu 0.586
_exptl_absorpt_correction_T_max 1.000
_exptl_absorpt_correction_T_min 0.8354
_exptl_absorpt_correction_type numerical
_exptl_absorpt_process_details sadabs
_exptl_crystal_colour colourless
_exptl_crystal_density_diffrn 1.415
_exptl_crystal_description block
_exptl_crystal_F_000 336
_exptl_crystal_size_max 0.193
_exptl_crystal_size_mid 0.142
_exptl_crystal_size_min 0.131
_refine_diff_density_max 1.209
_refine_diff_density_min -0.966
_refine_diff_density_rms 0.181
_refine_ls_extinction_coef 0.027(8)
_refine_ls_extinction_expression Fc^*^=kFc[1+0.001xFc^2^\l^3^/sin(2\q)]^-1/4^
_refine_ls_extinction_method 'SHELXL-2014/7 (Sheldrick 2014'
_refine_ls_goodness_of_fit_ref 1.139
_refine_ls_hydrogen_treatment mixed
_refine_ls_matrix_type full
_refine_ls_number_parameters 187
_refine_ls_number_reflns 3071
_refine_ls_number_restraints 0
_refine_ls_restrained_S_all 1.139
_refine_ls_R_factor_all 0.0972
_refine_ls_R_factor_gt 0.0880
_refine_ls_shift/su_max 0.000
_refine_ls_shift/su_mean 0.000
_refine_ls_structure_factor_coef Fsqd
_refine_ls_weighting_details 'w=1/[\s^2^(Fo^2^)+(0.1144P)^2^+6.0320P] where P=(Fo^2^+2Fc^2^)/3'
_refine_ls_weighting_scheme calc
_refine_ls_wR_factor_gt 0.2958
_refine_ls_wR_factor_ref 0.3012
_reflns_Friedel_coverage 0.000
_reflns_number_gt 2622
_reflns_number_total 3071
_reflns_threshold_expression 'I > 2\s(I)'
_cod_data_source_file jo9b01317_si_008.cif
_cod_data_source_block 39a_mo_tg1a_0m_tw
_cod_database_code 4034041
_shelx_shelxl_version_number 2014/7
_shelx_space_group_comment
;
The symmetry employed for this shelxl refinement is uniquely defined
by the following loop, which should always be used as a source of
symmetry information in preference to the above space-group names.
They are only intended as comments.
;
_shelx_estimated_absorpt_t_min 0.895
_shelx_estimated_absorpt_t_max 0.927

loop_
_space_group_symop_operation_xyz
'x, y, z'
'-x, -y, -z'

loop_
_atom_site_label
_atom_site_type_symbol
_atom_site_fract_x
_atom_site_fract_y
_atom_site_fract_z
_atom_site_U_iso_or_equiv
_atom_site_adp_type
_atom_site_occupancy
_atom_site_site_symmetry_order
_atom_site_calc_flag
_atom_site_refinement_flags_posn
_atom_site_refinement_flags_adp
_atom_site_refinement_flags_occupancy
_atom_site_disorder_assembly
_atom_site_disorder_group
C01 C -0.2777(8) 0.9921(9) 0.9793(6) 0.0203(14) Uani 1 1 d . . . . .
H01A H -0.3401 0.9014 1.0158 0.030 Uiso 1 1 calc R U . . .
H01B H -0.3511 1.0842 0.9570 0.030 Uiso 1 1 calc R U . . .
H01C H -0.2018 1.0203 1.0382 0.030 Uiso 1 1 calc R U . . .
C1 C -0.1855(7) 0.9464(7) 0.8665(6) 0.0143(12) Uani 1 1 d . . . . .
C2 C -0.2231(7) 1.0242(7) 0.7516(6) 0.0131(12) Uani 1 1 d . . . . .
H2 H -0.3036 1.1084 0.7457 0.016 Uiso 1 1 calc R U . . .
C3 C -0.1436(7) 0.9795(7) 0.6457(5) 0.0124(12) Uani 1 1 d . . . . .
C4 C -0.0249(7) 0.8575(7) 0.6544(5) 0.0117(12) Uani 1 1 d . . . . .
C5 C 0.0131(7) 0.7809(7) 0.7682(6) 0.0133(12) Uani 1 1 d . . . . .
H5 H 0.0958 0.6989 0.7738 0.016 Uiso 1 1 calc R U . . .
C6 C -0.0682(8) 0.8221(8) 0.8749(6) 0.0158(13) Uani 1 1 d . . . . .
C06 C -0.0313(9) 0.7284(8) 0.9957(6) 0.0208(14) Uani 1 1 d . . . . .
H06A H -0.0022 0.8022 1.0533 0.031 Uiso 1 1 calc R U . . .
H06B H 0.0589 0.6516 0.9844 0.031 Uiso 1 1 calc R U . . .
H06C H -0.1266 0.6706 1.0280 0.031 Uiso 1 1 calc R U . . .
C7 C -0.1854(7) 1.0577(7) 0.5186(5) 0.0123(12) Uani 1 1 d . . . . .
H7 H -0.289(10) 1.116(9) 0.524(6) 0.015 Uiso 1 1 d . U . . .
C8 C -0.1991(7) 0.9228(7) 0.4394(5) 0.0111(12) Uani 1 1 d . . . . .
C9 C -0.0778(7) 0.8008(7) 0.4480(5) 0.0109(12) Uani 1 1 d . . . . .
C10 C -0.3270(7) 0.9140(8) 0.3628(6) 0.0151(12) Uani 1 1 d . . . . .
H10 H -0.4097 0.9959 0.3572 0.018 Uiso 1 1 calc R U . . .
C11 C -0.3332(7) 0.7849(8) 0.2946(6) 0.0145(12) Uani 1 1 d . . . . .
H11 H -0.4194 0.7797 0.2416 0.017 Uiso 1 1 calc R U . . .
C12 C -0.2149(8) 0.6648(7) 0.3037(6) 0.0146(12) Uani 1 1 d . . . . .
H12 H -0.2208 0.5761 0.2579 0.017 Uiso 1 1 calc R U . . .
C13 C -0.0859(7) 0.6724(7) 0.3799(6) 0.0140(12) Uani 1 1 d . . . . .
H13 H -0.0038 0.5898 0.3851 0.017 Uiso 1 1 calc R U . . .
C14 C 0.0568(7) 0.8142(7) 0.5356(5) 0.0106(12) Uani 1 1 d . . . . .
H14 H 0.106(10) 0.724(10) 0.551(6) 0.013 Uiso 1 1 d . U . . .
C20 C 0.6151(8) 0.6312(8) 0.7543(6) 0.0169(13) Uani 1 1 d . . . . .
H20A H 0.6915 0.7203 0.7517 0.020 Uiso 0.515(14) 1 calc R U P A 1
H20B H 0.6968 0.7160 0.7480 0.020 Uiso 0.485(14) 1 calc R U P A 2
Cl1 Cl 0.5282(7) 0.6369(7) 0.6102(4) 0.0226(5) Uani 0.515(14) 1 d . . P A 1
Cl2 Cl 0.7204(7) 0.4486(6) 0.7931(6) 0.0226(5) Uani 0.515(14) 1 d . . P A 1
Cl3 Cl 0.4590(6) 0.6591(8) 0.8675(6) 0.0226(5) Uani 0.515(14) 1 d . . P A 1
Cl1A Cl 0.5608(8) 0.6069(8) 0.6047(5) 0.0226(5) Uani 0.485(14) 1 d . . P A 2
Cl2A Cl 0.7088(7) 0.4502(7) 0.8220(6) 0.0226(5) Uani 0.485(14) 1 d . . P A 2
Cl3A Cl 0.4521(6) 0.6951(8) 0.8427(6) 0.0226(5) Uani 0.485(14) 1 d . . P A 2

loop_
_atom_site_aniso_label
_atom_site_aniso_U_11
_atom_site_aniso_U_22
_atom_site_aniso_U_33
_atom_site_aniso_U_23
_atom_site_aniso_U_13
_atom_site_aniso_U_12
C01 0.014(3) 0.028(4) 0.020(3) -0.004(3) 0.002(2) -0.002(3)
C1 0.011(3) 0.013(3) 0.019(3) -0.003(2) 0.000(2) -0.005(2)
C2 0.006(3) 0.011(3) 0.022(3) -0.003(2) 0.002(2) 0.000(2)
C3 0.010(3) 0.012(3) 0.014(3) -0.001(2) 0.000(2) -0.002(2)
C4 0.008(3) 0.009(3) 0.017(3) 0.001(2) 0.002(2) -0.002(2)
C5 0.009(3) 0.010(3) 0.021(3) 0.001(2) -0.001(2) 0.002(2)
C6 0.019(3) 0.014(3) 0.015(3) -0.001(2) -0.002(2) -0.005(2)
C06 0.026(4) 0.018(3) 0.018(3) 0.002(3) -0.005(3) 0.002(3)
C7 0.009(3) 0.010(3) 0.017(3) 0.001(2) 0.000(2) 0.000(2)
C8 0.011(3) 0.007(3) 0.014(3) 0.002(2) 0.001(2) 0.000(2)
C9 0.004(3) 0.011(3) 0.016(3) 0.002(2) 0.002(2) 0.001(2)
C10 0.011(3) 0.016(3) 0.018(3) 0.002(2) 0.001(2) -0.001(2)
C11 0.008(3) 0.017(3) 0.018(3) 0.002(2) -0.001(2) -0.002(2)
C12 0.014(3) 0.010(3) 0.020(3) -0.002(2) 0.001(2) -0.001(2)
C13 0.011(3) 0.012(3) 0.018(3) 0.002(2) 0.004(2) 0.000(2)
C14 0.004(3) 0.008(3) 0.018(3) 0.001(2) 0.000(2) 0.001(2)
C20 0.019(3) 0.010(3) 0.022(3) -0.001(2) -0.002(2) 0.003(2)
Cl1 0.0235(7) 0.0209(8) 0.0220(9) 0.0005(6) 0.0002(7) 0.0067(5)
Cl2 0.0235(7) 0.0209(8) 0.0220(9) 0.0005(6) 0.0002(7) 0.0067(5)
Cl3 0.0235(7) 0.0209(8) 0.0220(9) 0.0005(6) 0.0002(7) 0.0067(5)
Cl1A 0.0235(7) 0.0209(8) 0.0220(9) 0.0005(6) 0.0002(7) 0.0067(5)
Cl2A 0.0235(7) 0.0209(8) 0.0220(9) 0.0005(6) 0.0002(7) 0.0067(5)
Cl3A 0.0235(7) 0.0209(8) 0.0220(9) 0.0005(6) 0.0002(7) 0.0067(5)

loop_
_atom_type_symbol
_atom_type_description
_atom_type_scat_dispersion_real
_atom_type_scat_dispersion_imag
_atom_type_scat_source
C C 0.0033 0.0016 'International Tables Vol C Tables 4.2.6.8 and 6.1.1.4'
H H 0.0000 0.0000 'International Tables Vol C Tables 4.2.6.8 and 6.1.1.4'
Cl Cl 0.1484 0.1585 'International Tables Vol C Tables 4.2.6.8 and 6.1.1.4'

loop_
_geom_angle_atom_site_label_1
_geom_angle_atom_site_label_2
_geom_angle_atom_site_label_3
_geom_angle
_geom_angle_site_symmetry_3
C6 C1 C2 119.5(6) .
C6 C1 C01 120.6(6) .
C2 C1 C01 119.9(6) .
C3 C2 C1 120.8(6) .
C4 C3 C2 119.6(6) .
C4 C3 C7 118.1(5) .
C2 C3 C7 122.2(5) .
C3 C4 C5 119.7(6) .
C3 C4 C14 117.0(5) .
C5 C4 C14 123.3(5) .
C4 C5 C6 121.3(6) .
C1 C6 C5 119.1(6) .
C1 C6 C06 121.2(6) .
C5 C6 C06 119.6(6) .
C8 C7 C3 106.7(5) .
C8 C7 C14 112.9(5) 2_576
C3 C7 C14 112.2(5) 2_576
C10 C8 C9 119.8(6) .
C10 C8 C7 123.1(6) .
C9 C8 C7 117.1(5) .
C13 C9 C8 119.7(5) .
C13 C9 C14 122.6(5) .
C8 C9 C14 117.6(5) .
C11 C10 C8 119.9(6) .
C12 C11 C10 120.3(6) .
C11 C12 C13 120.4(6) .
C9 C13 C12 119.9(6) .
C4 C14 C9 106.4(5) .
C4 C14 C7 112.2(5) 2_576
C9 C14 C7 112.1(5) 2_576
Cl3A C20 Cl1A 112.1(4) .
Cl2 C20 Cl1 111.5(4) .
Cl3A C20 Cl2A 112.1(4) .
Cl1A C20 Cl2A 109.7(4) .
Cl2 C20 Cl3 109.4(4) .
Cl1 C20 Cl3 109.2(4) .

loop_
_geom_bond_atom_site_label_1
_geom_bond_atom_site_label_2
_geom_bond_distance
_geom_bond_site_symmetry_2
C01 C1 1.511(9) .
C1 C6 1.394(9) .
C1 C2 1.403(9) .
C2 C3 1.398(8) .
C3 C4 1.388(9) .
C3 C7 1.529(8) .
C4 C5 1.389(9) .
C4 C14 1.524(8) .
C5 C6 1.402(9) .
C6 C06 1.508(9) .
C7 C8 1.517(8) .
C7 C14 1.600(8) 2_576
C8 C10 1.396(8) .
C8 C9 1.403(8) .
C9 C13 1.387(9) .
C9 C14 1.525(8) .
C10 C11 1.391(9) .
C11 C12 1.376(9) .
C12 C13 1.399(9) .
C14 C7 1.600(8) 2_576
C20 Cl3A 1.735(8) .
C20 Cl2 1.752(8) .
C20 Cl1A 1.766(8) .
C20 Cl1 1.770(8) .
C20 Cl2A 1.781(8) .
C20 Cl3 1.788(8) .
